data_7062026
loop_
_publ_author_name
'Pierre, Johan'
'Hill, Zachary M.'
'Fronczek, Frank R.'
'Junk, Thomas'

_publ_section_title
;
 Unexpected ring closures leading to
 2-N,N-dialkylaminoareno[1,3]tellurazoles
;
_journal_issue 47
_journal_name_full 'New Journal of Chemistry'
_journal_page_first 22533
_journal_page_last 22538
_journal_paper_doi 10.1039/D2NJ03234A
_journal_volume 46
_journal_year 2022
_chemical_formula_moiety 'C13 H12 N2 Te'
_chemical_formula_sum 'C13 H12 N2 Te'
_chemical_formula_weight 323.85
_space_group_crystal_system monoclinic
_space_group_IT_number 14
_space_group_name_Hall '-P 2yn'
_space_group_name_H-M_alt 'P 1 21/n 1'
_atom_sites_solution_hydrogens geom
_audit_creation_method SHELXL-2017/1
_audit_update_record
;
2022-06-23 deposited with the CCDC.	2022-10-17 downloaded from the CCDC.
;
_cell_angle_alpha 90
_cell_angle_beta 96.010(2)
_cell_angle_gamma 90
_cell_formula_units_Z 4
_cell_length_a 7.8935(3)
_cell_length_b 7.5101(3)
_cell_length_c 19.8119(9)
_cell_measurement_reflns_used 9961
_cell_measurement_temperature 90.0(5)
_cell_measurement_theta_max 42.04
_cell_measurement_theta_min 2.89
_cell_volume 1168.01(8)
_computing_cell_refinement 'Bruker SAINT'
_computing_data_collection 'Bruker APEX3'
_computing_data_reduction 'Bruker SAINT'
_computing_structure_refinement 'SHELXL-2017/1 (Sheldrick, 2017)'
_computing_structure_solution 'SHELXT 2014/5 (Sheldrick, 2014)'
_diffrn_ambient_temperature 90.0(5)
_diffrn_measured_fraction_theta_full 1.000
_diffrn_measured_fraction_theta_max 0.993
_diffrn_measurement_device_type 'Bruker Kappa APEX-II DUO'
_diffrn_measurement_method '\f and \w scans'
_diffrn_radiation_monochromator 'TRIUMPH curved graphite'
_diffrn_radiation_source 'fine-focus sealed tube'
_diffrn_radiation_type MoK\a
_diffrn_radiation_wavelength 0.71073
_diffrn_reflns_av_R_equivalents 0.0217
_diffrn_reflns_av_unetI/netI 0.0163
_diffrn_reflns_Laue_measured_fraction_full 1.000
_diffrn_reflns_Laue_measured_fraction_max 0.993
_diffrn_reflns_limit_h_max 12
_diffrn_reflns_limit_h_min -14
_diffrn_reflns_limit_k_max 14
_diffrn_reflns_limit_k_min -14
_diffrn_reflns_limit_l_max 37
_diffrn_reflns_limit_l_min -37
_diffrn_reflns_number 49825
_diffrn_reflns_point_group_measured_fraction_full 1.000
_diffrn_reflns_point_group_measured_fraction_max 0.993
_diffrn_reflns_theta_full 25.242
_diffrn_reflns_theta_max 42.142
_diffrn_reflns_theta_min 2.067
_exptl_absorpt_coefficient_mu 2.519
_exptl_absorpt_correction_T_max 0.735
_exptl_absorpt_correction_T_min 0.634
_exptl_absorpt_correction_type multi-scan
_exptl_absorpt_process_details 'SADABS (Krause <i>et al.</i>, 2015)'
_exptl_crystal_colour yellow
_exptl_crystal_density_diffrn 1.842
_exptl_crystal_description plate
_exptl_crystal_F_000 624
_exptl_crystal_size_max 0.210
_exptl_crystal_size_mid 0.170
_exptl_crystal_size_min 0.130
_refine_diff_density_max 1.932
_refine_diff_density_min -1.654
_refine_diff_density_rms 0.122
_refine_ls_extinction_method none
_refine_ls_goodness_of_fit_ref 1.262
_refine_ls_hydrogen_treatment constr
_refine_ls_matrix_type full
_refine_ls_number_parameters 147
_refine_ls_number_reflns 8163
_refine_ls_number_restraints 0
_refine_ls_restrained_S_all 1.262
_refine_ls_R_factor_all 0.0339
_refine_ls_R_factor_gt 0.0285
_refine_ls_shift/su_max 0.001
_refine_ls_shift/su_mean 0.000
_refine_ls_structure_factor_coef Fsqd
_refine_ls_weighting_details 'w=1/[\s^2^(Fo^2^)+(0.0183P)^2^+0.8258P] where P=(Fo^2^+2Fc^2^)/3'
_refine_ls_weighting_scheme calc
_refine_ls_wR_factor_gt 0.0563
_refine_ls_wR_factor_ref 0.0575
_reflns_Friedel_coverage 0.000
_reflns_number_gt 7345
_reflns_number_total 8163
_reflns_threshold_expression 'I > 2\s(I)'
_cod_data_source_file d2nj03234a2.cif
_cod_data_source_block Junk91
_cod_depositor_comments 'Adding full bibliography for 7062025--7062026.cif.'
_cod_original_sg_symbol_H-M 'P 21/n'
_cod_database_code 7062026
_shelx_shelxl_version_number 2017/1
_shelx_space_group_comment
;
The symmetry employed for this shelxl refinement is uniquely defined
by the following loop, which should always be used as a source of
symmetry information in preference to the above space-group names.
They are only intended as comments.
;
_shelx_estimated_absorpt_t_min 0.620
_shelx_estimated_absorpt_t_max 0.735

loop_
_space_group_symop_operation_xyz
'x, y, z'
'-x+1/2, y+1/2, -z+1/2'
'-x, -y, -z'
'x-1/2, -y-1/2, z-1/2'

loop_
_atom_site_label
_atom_site_type_symbol
_atom_site_fract_x
_atom_site_fract_y
_atom_site_fract_z
_atom_site_U_iso_or_equiv
_atom_site_adp_type
_atom_site_occupancy
_atom_site_site_symmetry_order
_atom_site_calc_flag
_atom_site_refinement_flags_posn
_atom_site_refinement_flags_adp
_atom_site_refinement_flags_occupancy
_atom_site_disorder_assembly
_atom_site_disorder_group
Te1 Te 0.15499(2) 0.31659(2) 0.50624(2) 0.01292(2) Uani 1 1 d . . . . .
N1 N 0.48486(12) 0.29112(12) 0.45203(5) 0.01017(14) Uani 1 1 d . . . . .
N2 N 0.51109(14) 0.19781(15) 0.56473(5) 0.01467(16) Uani 1 1 d . . . . .
C1 C 0.20237(14) 0.39195(15) 0.40899(5) 0.01099(15) Uani 1 1 d . . . . .
C2 C 0.37379(13) 0.36251(14) 0.40051(5) 0.00947(14) Uani 1 1 d . . . . .
C3 C 0.41995(14) 0.25921(15) 0.50863(5) 0.01075(15) Uani 1 1 d . . . . .
C4 C 0.08865(14) 0.46889(16) 0.35743(6) 0.01284(17) Uani 1 1 d . . . . .
H4 H -0.027609 0.485686 0.364272 0.015 Uiso 1 1 calc R U . . .
C5 C 0.14665(14) 0.51943(16) 0.29729(6) 0.01280(17) Uani 1 1 d . . . . .
H5 H 0.070801 0.574516 0.263140 0.015 Uiso 1 1 calc R U . . .
C6 C 0.31917(14) 0.49002(15) 0.28570(5) 0.01093(15) Uani 1 1 d . . . . .
C7 C 0.38131(15) 0.54051(17) 0.22377(6) 0.01407(17) Uani 1 1 d . . . . .
H7 H 0.306916 0.597481 0.189621 0.017 Uiso 1 1 calc R U . . .
C8 C 0.54728(16) 0.50830(18) 0.21245(6) 0.01628(19) Uani 1 1 d . . . . .
H8 H 0.586391 0.541831 0.170519 0.020 Uiso 1 1 calc R U . . .
C9 C 0.66004(15) 0.42533(18) 0.26308(6) 0.01555(19) Uani 1 1 d . . . . .
H9 H 0.774333 0.401971 0.254807 0.019 Uiso 1 1 calc R U . . .
C10 C 0.60499(14) 0.37825(16) 0.32428(6) 0.01229(16) Uani 1 1 d . . . . .
H10 H 0.682206 0.324510 0.358299 0.015 Uiso 1 1 calc R U . . .
C11 C 0.43406(13) 0.40926(15) 0.33699(5) 0.00988(15) Uani 1 1 d . . . . .
C12 C 0.69146(16) 0.15817(17) 0.56398(7) 0.0165(2) Uani 1 1 d . . . . .
H12A H 0.707637 0.028906 0.562519 0.025 Uiso 1 1 calc R U . . .
H12B H 0.755166 0.206366 0.605059 0.025 Uiso 1 1 calc R U . . .
H12C H 0.732983 0.212578 0.523872 0.025 Uiso 1 1 calc R U . . .
C13 C 0.43315(19) 0.14573(18) 0.62473(6) 0.0179(2) Uani 1 1 d . . . . .
H13A H 0.328583 0.214597 0.627339 0.027 Uiso 1 1 calc R U . . .
H13B H 0.512546 0.168838 0.665190 0.027 Uiso 1 1 calc R U . . .
H13C H 0.405574 0.018507 0.622246 0.027 Uiso 1 1 calc R U . . .

loop_
_atom_site_aniso_label
_atom_site_aniso_U_11
_atom_site_aniso_U_22
_atom_site_aniso_U_33
_atom_site_aniso_U_23
_atom_site_aniso_U_13
_atom_site_aniso_U_12
Te1 0.01253(3) 0.01469(3) 0.01249(3) -0.00065(2) 0.00579(2) 0.00149(2)
N1 0.0105(3) 0.0101(4) 0.0100(3) 0.0002(3) 0.0013(3) -0.0003(3)
N2 0.0164(4) 0.0173(4) 0.0104(3) 0.0027(3) 0.0017(3) 0.0015(3)
C1 0.0103(4) 0.0119(4) 0.0110(4) -0.0021(3) 0.0023(3) 0.0002(3)
C2 0.0091(3) 0.0098(4) 0.0094(3) -0.0010(3) 0.0009(3) 0.0000(3)
C3 0.0122(4) 0.0100(4) 0.0102(3) -0.0006(3) 0.0022(3) 0.0003(3)
C4 0.0105(4) 0.0146(4) 0.0132(4) -0.0029(3) 0.0003(3) 0.0022(3)
C5 0.0121(4) 0.0136(4) 0.0122(4) -0.0017(3) -0.0011(3) 0.0021(3)
C6 0.0121(4) 0.0108(4) 0.0097(3) -0.0010(3) 0.0000(3) 0.0002(3)
C7 0.0166(4) 0.0144(4) 0.0109(4) 0.0011(3) 0.0004(3) -0.0004(4)
C8 0.0171(5) 0.0204(5) 0.0117(4) 0.0024(4) 0.0032(3) -0.0025(4)
C9 0.0123(4) 0.0215(5) 0.0133(4) 0.0006(4) 0.0038(3) -0.0017(4)
C10 0.0100(4) 0.0155(4) 0.0115(4) 0.0004(3) 0.0019(3) -0.0003(3)
C11 0.0097(3) 0.0104(4) 0.0094(3) -0.0009(3) 0.0005(3) -0.0006(3)
C12 0.0155(4) 0.0171(5) 0.0162(4) 0.0011(4) -0.0023(4) 0.0003(4)
C13 0.0254(6) 0.0169(5) 0.0118(4) 0.0024(4) 0.0045(4) 0.0000(4)

loop_
_atom_type_symbol
_atom_type_description
_atom_type_scat_dispersion_real
_atom_type_scat_dispersion_imag
_atom_type_scat_source
C C 0.0033 0.0016 'International Tables Vol C Tables 4.2.6.8 and 6.1.1.4'
H H 0.0000 0.0000 'International Tables Vol C Tables 4.2.6.8 and 6.1.1.4'
N N 0.0061 0.0033 'International Tables Vol C Tables 4.2.6.8 and 6.1.1.4'
Te Te -0.5308 1.6751 'International Tables Vol C Tables 4.2.6.8 and 6.1.1.4'

loop_
_geom_angle_atom_site_label_1
_geom_angle_atom_site_label_2
_geom_angle_atom_site_label_3
_geom_angle
_geom_angle_site_symmetry_1
_geom_angle_site_symmetry_3
_geom_angle_publ_flag
C1 Te1 C3 78.71(4) . . ?
C3 N1 C2 115.51(9) . . ?
C3 N2 C13 122.41(11) . . ?
C3 N2 C12 120.15(10) . . ?
C13 N2 C12 116.93(10) . . ?
C2 C1 C4 121.87(10) . . ?
C2 C1 Te1 109.78(8) . . ?
C4 C1 Te1 128.30(8) . . ?
N1 C2 C1 121.30(10) . . ?
N1 C2 C11 119.98(9) . . ?
C1 C2 C11 118.72(9) . . ?
N1 C3 N2 123.46(10) . . ?
N1 C3 Te1 114.65(8) . . ?
N2 C3 Te1 121.87(8) . . ?
C5 C4 C1 119.77(10) . . ?
C5 C4 H4 120.1 . . ?
C1 C4 H4 120.1 . . ?
C4 C5 C6 120.60(10) . . ?
C4 C5 H5 119.7 . . ?
C6 C5 H5 119.7 . . ?
C7 C6 C5 121.43(10) . . ?
C7 C6 C11 118.58(10) . . ?
C5 C6 C11 119.98(10) . . ?
C8 C7 C6 121.05(11) . . ?
C8 C7 H7 119.5 . . ?
C6 C7 H7 119.5 . . ?
C7 C8 C9 120.13(11) . . ?
C7 C8 H8 119.9 . . ?
C9 C8 H8 119.9 . . ?
C10 C9 C8 120.32(11) . . ?
C10 C9 H9 119.8 . . ?
C8 C9 H9 119.8 . . ?
C9 C10 C11 120.56(10) . . ?
C9 C10 H10 119.7 . . ?
C11 C10 H10 119.7 . . ?
C10 C11 C6 119.33(10) . . ?
C10 C11 C2 121.65(10) . . ?
C6 C11 C2 119.02(9) . . ?
N2 C12 H12A 109.5 . . ?
N2 C12 H12B 109.5 . . ?
H12A C12 H12B 109.5 . . ?
N2 C12 H12C 109.5 . . ?
H12A C12 H12C 109.5 . . ?
H12B C12 H12C 109.5 . . ?
N2 C13 H13A 109.5 . . ?
N2 C13 H13B 109.5 . . ?
H13A C13 H13B 109.5 . . ?
N2 C13 H13C 109.5 . . ?
H13A C13 H13C 109.5 . . ?
H13B C13 H13C 109.5 . . ?

loop_
_geom_bond_atom_site_label_1
_geom_bond_atom_site_label_2
_geom_bond_distance
_geom_bond_site_symmetry_2
_geom_bond_publ_flag
Te1 C1 2.0793(11) . ?
Te1 C3 2.1310(11) . ?
N1 C3 1.3030(14) . ?
N1 C2 1.3821(14) . ?
N2 C3 1.3409(15) . ?
N2 C13 1.4483(16) . ?
N2 C12 1.4561(17) . ?
C1 C2 1.3984(15) . ?
C1 C4 1.4111(16) . ?
C2 C11 1.4348(15) . ?
C4 C5 1.3738(17) . ?
C4 H4 0.9500 . ?
C5 C6 1.4218(16) . ?
C5 H5 0.9500 . ?
C6 C7 1.4197(16) . ?
C6 C11 1.4248(15) . ?
C7 C8 1.3735(18) . ?
C7 H7 0.9500 . ?
C8 C9 1.4141(18) . ?
C8 H8 0.9500 . ?
C9 C10 1.3765(16) . ?
C9 H9 0.9500 . ?
C10 C11 1.4175(15) . ?
C10 H10 0.9500 . ?
C12 H12A 0.9800 . ?
C12 H12B 0.9800 . ?
C12 H12C 0.9800 . ?
C13 H13A 0.9800 . ?
C13 H13B 0.9800 . ?
C13 H13C 0.9800 . ?

loop_
_geom_torsion_atom_site_label_1
_geom_torsion_atom_site_label_2
_geom_torsion_atom_site_label_3
_geom_torsion_atom_site_label_4
_geom_torsion
_geom_torsion_site_symmetry_1
_geom_torsion_site_symmetry_2
_geom_torsion_site_symmetry_3
_geom_torsion_site_symmetry_4
_geom_torsion_publ_flag
C3 N1 C2 C1 -2.01(15) . . . . ?
C3 N1 C2 C11 177.51(10) . . . . ?
C4 C1 C2 N1 178.37(10) . . . . ?
Te1 C1 C2 N1 0.73(13) . . . . ?
C4 C1 C2 C11 -1.15(16) . . . . ?
Te1 C1 C2 C11 -178.78(8) . . . . ?
C2 N1 C3 N2 -176.83(11) . . . . ?
C2 N1 C3 Te1 2.17(12) . . . . ?
C13 N2 C3 N1 -173.37(11) . . . . ?
C12 N2 C3 N1 -1.82(18) . . . . ?
C13 N2 C3 Te1 7.69(16) . . . . ?
C12 N2 C3 Te1 179.25(9) . . . . ?
C2 C1 C4 C5 -0.98(17) . . . . ?
Te1 C1 C4 C5 176.18(9) . . . . ?
C1 C4 C5 C6 1.91(17) . . . . ?
C4 C5 C6 C7 179.69(11) . . . . ?
C4 C5 C6 C11 -0.69(17) . . . . ?
C5 C6 C7 C8 -178.65(12) . . . . ?
C11 C6 C7 C8 1.73(18) . . . . ?
C6 C7 C8 C9 -0.7(2) . . . . ?
C7 C8 C9 C10 -0.8(2) . . . . ?
C8 C9 C10 C11 1.13(19) . . . . ?
C9 C10 C11 C6 -0.04(17) . . . . ?
C9 C10 C11 C2 -179.58(11) . . . . ?
C7 C6 C11 C10 -1.37(16) . . . . ?
C5 C6 C11 C10 179.01(10) . . . . ?
C7 C6 C11 C2 178.19(10) . . . . ?
C5 C6 C11 C2 -1.43(16) . . . . ?
N1 C2 C11 C10 2.33(16) . . . . ?
C1 C2 C11 C10 -178.14(11) . . . . ?
N1 C2 C11 C6 -177.21(10) . . . . ?
C1 C2 C11 C6 2.31(15) . . . . ?
